data_1101145
loop_
_publ_author_name
'Gerasko, Olga A.'
'Mainicheva, Ekaterina A.'
'Naumov, Dmitry Yu.'
'Kuratieva, Natalia V.'
'Sokolov, Maxim N.'
'Fedin, Vladimir P.'

_publ_section_title
;
 Synthesis and Crystal Structure of Unprecedented Oxo/Hydroxo-Bridged
 Polynuclear Gallium(III) Aqua Complexes
;
_journal_issue 12
_journal_name_full 'Inorganic Chemistry'
_journal_page_first 4133
_journal_page_last 4135
_journal_paper_doi 10.1021/ic0502271
_journal_volume 44
_journal_year 2005
_chemical_formula_sum 'C36 H74 Ga N27 O40'
_chemical_formula_weight 1594.940
_space_group_IT_number 14
_symmetry_space_group_name_Hall '-P 2ybc'
_symmetry_space_group_name_H-M 'P 1 21/c 1'
_cell_angle_alpha 90.000
_cell_angle_beta 93.278(1)
_cell_angle_gamma 90.000
_cell_formula_units_Z 4
_cell_length_a 12.8081(4)
_cell_length_b 22.7793(8)
_cell_length_c 21.5383(6)
_cell_volume 6273.7(3)
_cod_data_source_file ic0502271si20050213_054819.cif
_cod_data_source_block ga1
_cod_original_sg_symbol_Hall -P_2ybc
_cod_original_sg_symbol_H-M 'P 21/c'
_cod_database_code 1101145

loop_
_symmetry_equiv_pos_site_id
_symmetry_equiv_pos_as_xyz
1 'x, y, z'
2 '-x, 0.500+y, 0.500-z'
3 '-x, -y, -z'
4 'x, 0.500-y, 0.500+z'

loop_
_atom_site_aniso_label
_atom_site_aniso_U_11
_atom_site_aniso_U_22
_atom_site_aniso_U_33
_atom_site_aniso_U_12
_atom_site_aniso_U_13
_atom_site_aniso_U_23
Ga1 0.01386(16) 0.01928(17) 0.01658(17) 0.00018(11) -0.00006(11) -0.00024(11
O1 0.0137(9) 0.0272(10) 0.0205(9) 0.0004(8) -0.0018(7) -0.0032(8)
O2 0.0162(9) 0.0236(10) 0.0172(9) 0.0006(8) -0.0007(7) 0.0006(8)
O3 0.024(1) 0.0231(10) 0.0180(9) -0.0020(8) 0.0025(8) -0.0032(8)
O4 0.0164(9) 0.022(1) 0.029(1) 0.0006(8) -0.0012(8) 0.0040(8)
O5 0.0277(11) 0.0261(10) 0.0177(10) 0.0021(9) 0.0041(8) -0.0027(8)
O6 0.0146(9) 0.0195(10) 0.028(1) 0.0013(7) -0.0007(8) 0.0003(8)
O11 0.0141(9) 0.0287(11) 0.0305(11) 0.0021(8) 0.0044(8) 0.0031(9)
O12 0.0141(9) 0.0348(11) 0.0215(10) -0.0029(8) -0.0008(7) 0.0014(8)
O21 0.0172(9) 0.0288(11) 0.0267(10) 0.0054(8) -0.0004(8) 0.0037(8)
O22 0.0159(10) 0.0344(11) 0.0266(10) -0.0060(8) 0.0034(8) 0.0008(9)
O31 0.0166(9) 0.0245(10) 0.0203(9) 0.0013(8) -0.0031(8) -0.0005(8)
O32 0.0144(9) 0.0296(11) 0.0308(11) -0.0008(8) 0.0052(8) -0.0001(9)
O41 0.0147(9) 0.0305(11) 0.0235(10) -0.0035(8) -0.0020(7) 0.0012(8)
O42 0.0171(10) 0.0319(11) 0.0292(11) 0.0059(8) 0.0033(8) 0.0047(9)
O51 0.0171(9) 0.0225(10) 0.0244(10) -0.0025(8) 0.0031(7) -0.0011(8)
O52 0.0157(10) 0.0343(11) 0.0314(11) 0.0078(8) -0.0015(8) 0.0039(9)
O61 0.0166(10) 0.0331(11) 0.0257(10) 0.0011(8) 0.0042(8) -0.0011(9)
O62 0.0150(9) 0.0317(11) 0.0191(9) 0.0015(8) -0.0040(7) -0.0006(8)
N11 0.0145(11) 0.0218(12) 0.0224(12) 0.0016(9) 0.0022(9) 0.0006(9)
N12 0.0139(11) 0.0250(12) 0.0166(11) -0.0011(9) -0.0001(8) -0.0001(9)
N13 0.0121(10) 0.0242(12) 0.0197(11) -0.0024(9) 0.0018(8) -0.0001(9)
N14 0.0161(11) 0.0235(12) 0.0173(11) -0.0010(9) -0.0004(8) 0.0003(9)
N21 0.0126(10) 0.0237(12) 0.0205(11) 0.0023(9) 0.0003(9) -0.0001(9)
N22 0.0142(10) 0.0224(12) 0.0172(11) 0.0004(9) 0.0012(8) 0.0011(9)
N23 0.0158(11) 0.0186(11) 0.0199(11) 0.0020(9) 0.0015(9) 0.0012(9)
N24 0.0143(10) 0.0217(12) 0.0183(11) -0.0021(9) 0.0022(8) -0.0020(9)
N31 0.0142(11) 0.0189(11) 0.0212(11) 0.0008(9) -0.0022(9) -0.0021(9)
N32 0.0123(10) 0.0214(12) 0.0206(11) -0.0001(9) 0.0004(8) 0.0018(9)
N33 0.0170(11) 0.0163(11) 0.0188(11) 0.0014(9) -0.0024(9) 0.0010(9)
N34 0.0179(11) 0.0179(11) 0.0218(11) 0.0008(9) 0.0019(9) 0.0001(9)
N41 0.0171(11) 0.0208(12) 0.0167(11) -0.0021(9) -0.0001(8) 0.0029(9)
N42 0.0137(10) 0.0214(12) 0.0187(11) 0.0012(9) 0.0001(8) 0.0021(9)
N43 0.0127(10) 0.0224(12) 0.015(1) -0.0013(9) -0.0001(8) 0.0010(9)
N44 0.0135(11) 0.0230(12) 0.0207(11) -0.0003(9) 0.0039(9) 0.0033(10)
N51 0.0143(10) 0.0200(11) 0.0165(11) -0.0011(9) 0.0027(8) -0.0005(9)
N52 0.0145(11) 0.0252(12) 0.0181(11) 0.0014(9) -0.0001(9) 0.0013(9)
N53 0.0131(10) 0.0225(12) 0.0158(11) 0.0006(9) 0.0008(8) -0.0012(9)
N54 0.0143(11) 0.0217(12) 0.0218(12) 0.0028(9) 0.0016(9) 0.0005(9)
N61 0.0156(11) 0.0237(12) 0.0186(11) 0.0020(9) 0.0019(8) -0.0014(9)
N62 0.0141(11) 0.0214(12) 0.0241(12) 0.0004(9) -0.0024(9) -0.0023(10)
N63 0.0131(11) 0.0254(12) 0.0184(11) -0.0002(9) 0.0005(9) 0.0011(9)
N64 0.0149(11) 0.0200(11) 0.0189(11) 0.0019(9) -0.0032(9) -0.0010(9)
C11 0.0183(13) 0.0188(14) 0.0225(14) -0.0060(11) 0.0017(11) -0.0006(11)
C12 0.0183(13) 0.0212(14) 0.0173(13) 0.0035(11) 0.0018(10) -0.0013(11)
C13 0.0160(13) 0.0214(14) 0.0186(13) 0.0011(11) -0.0005(10) -0.0018(11)
C14 0.0157(12) 0.0196(13) 0.0196(13) -0.0025(10) 0.0006(10) -0.0033(11)
C15 0.0159(13) 0.0280(15) 0.0196(13) -0.0044(11) -0.0011(10) 0.0014(12)
C16 0.0161(13) 0.0203(14) 0.0206(13) 0.0053(11) 0.0013(10) 0.0021(11)
C21 0.0167(13) 0.0191(13) 0.0226(14) -0.0019(11) 0.0034(11) 0.0031(11)
C22 0.0157(13) 0.0177(13) 0.0211(13) 0.0030(11) -0.0009(10) 0.0066(11)
C23 0.0156(12) 0.0167(13) 0.0178(13) 0.0013(10) -0.0003(10) 0.0035(11)
C24 0.0151(12) 0.0155(13) 0.0224(14) 0.0002(10) 0.0003(10) 0.0006(11)
C25 0.0133(12) 0.0191(14) 0.0257(14) -0.0019(10) 0.0041(10) -0.0020(11)
C26 0.0150(13) 0.0200(13) 0.0194(13) 0.000(1) -0.0024(10) 0.0004(11)
C31 0.0162(13) 0.0214(14) 0.0150(13) 0.0018(11) 0.0054(10) -0.0005(11)
C32 0.0178(14) 0.0236(14) 0.0145(13) 0.0018(11) -0.0017(10) 0.0045(11)
C33 0.0139(13) 0.0209(13) 0.0164(13) -0.001(1) -0.0007(10) 0.0015(11)
C34 0.0151(13) 0.0209(14) 0.0161(13) -0.0001(10) 0.000(1) 0.0015(11)
C35 0.0144(12) 0.0211(14) 0.0179(13) -0.0008(10) 0.0037(10) -0.0007(11)
C36 0.0175(13) 0.0221(14) 0.0166(13) -0.0015(11) -0.0036(10) 0.0004(11)
C41 0.0164(13) 0.0195(14) 0.0199(14) 0.0016(11) 0.0028(10) -0.0024(11)
C42 0.0154(13) 0.0204(13) 0.0169(13) -0.0020(11) -0.0014(10) -0.0016(11)
C43 0.0160(13) 0.0159(13) 0.0176(13) 0.0002(10) -0.0007(10) -0.001(1)
C44 0.0147(12) 0.0182(13) 0.0208(13) -0.0009(10) 0.0009(10) -0.0023(11)
C45 0.0182(13) 0.0196(13) 0.0175(13) 0.0027(11) 0.0023(10) 0.0015(11)
C46 0.0151(13) 0.0268(15) 0.0185(13) -0.0046(11) 0.0001(10) 0.0013(11)
C51 0.0165(13) 0.0153(13) 0.0167(13) 0.0032(10) 0.0008(10) 0.0048(10)
C52 0.0169(13) 0.0210(14) 0.0215(14) -0.0022(11) 0.002(1) 0.0044(11)
C53 0.0152(12) 0.0189(13) 0.0176(13) -0.0011(10) 0.0004(10) 0.0042(11)
C54 0.0164(13) 0.0165(13) 0.0199(13) -0.0005(10) 0.0024(10) 0.0019(11)
C55 0.0187(13) 0.0209(14) 0.0162(13) 0.0034(11) -0.0003(10) 0.0007(11)
C56 0.0138(13) 0.0221(14) 0.0249(14) -0.0014(11) 0.0051(10) -0.0018(11)
C61 0.0171(14) 0.0271(15) 0.0128(13) 0.0040(11) -0.0017(10) 0.0001(11)
C62 0.0154(13) 0.0266(15) 0.0149(13) 0.0005(11) 0.0064(10) -0.0003(11)
C63 0.0134(12) 0.0254(14) 0.0146(12) 0.0024(11) 0.0012(10) 0.0007(11)
C64 0.0131(12) 0.0253(14) 0.0146(13) 0.0028(10) 0.0009(10) 0.0023(11)
C65 0.0168(13) 0.0239(14) 0.0177(13) -0.0012(11) -0.0024(10) 0.0012(11)
C66 0.0128(12) 0.0222(14) 0.0182(13) 0.0023(10) 0.0033(10) -0.0014(11)
N1N 0.0261(13) 0.0263(13) 0.0293(13) -0.0015(11) 0.0016(10) -0.0037(11)
O11N 0.0447(14) 0.0478(15) 0.0536(15) 0.0165(12) -0.0147(11) -0.0281(12)
O12N 0.0239(11) 0.0444(13) 0.0391(12) 0.003(1) -0.0043(9) 0.0002(10)
O13N 0.0291(11) 0.0449(13) 0.0371(12) -0.0022(10) -0.0031(9) -0.0194(10)
N2N 0.0237(13) 0.0215(12) 0.0378(15) 0.0051(10) -0.0006(11) 0.0067(11)
O21N 0.0207(11) 0.0366(13) 0.0635(15) -0.0023(9) 0.0065(10) -0.0068(11)
O22N 0.0586(16) 0.0479(15) 0.0506(15) 0.0228(12) -0.0255(13) -0.0109(12)
O23N 0.0382(14) 0.0680(18) 0.0569(16) 0.0010(12) 0.0192(12) 0.0264(14)
N3N 0.0536(19) 0.0326(15) 0.0421(17) -0.0181(14) -0.0111(14) 0.0083(13)
O31N 0.0392(15) 0.0646(19) 0.117(2) 0.0003(14) -0.0179(16) 0.0311(18)
O32N 0.0447(13) 0.0393(13) 0.0343(12) 0.0043(10) -0.0122(10) 0.0016(10)
O33N 0.132(3) 0.069(2) 0.0364(15) -0.0563(19) -0.0005(16) -0.0014(14)
O1W 0.0247(11) 0.0779(18) 0.0239(11) 0.0042(12) 0.0042(9) -0.0003(11)
O2W 0.0253(11) 0.0340(12) 0.0233(10) -0.0021(9) 0.0040(8) 0.0010(9)
O3W 0.112(6) 0.178(7) 0.092(5) 0.009(5) 0.006(4) -0.005(5)
O4W 0.059(3) 0.109(4) 0.050(3) 0.014(3) -0.009(3) -0.019(3)
O5W 0.0266(11) 0.0378(13) 0.0474(13) -0.0037(10) 0.0092(10) -0.0116(10)
O6W 0.0265(10) 0.0247(11) 0.0325(11) -0.0020(9) -0.0047(8) 0.0063(9)
O7W 0.0266(11) 0.0272(11) 0.0354(12) -0.0014(9) 0.0017(9) -0.0047(9)
O8W 0.0202(10) 0.0252(10) 0.0247(10) 0.0006(8) 0.0035(8) 0.0008(8)
O9W 0.0259(12) 0.0489(15) 0.0818(19) -0.0022(11) 0.0101(12) 0.0024(14)
O10W 0.0188(9) 0.0242(10) 0.0246(10) 0.0012(8) -0.0015(8) 0.0002(8)
O11W 0.0264(11) 0.0440(13) 0.0314(12) 0.004(1) -0.0010(9) -0.0016(10)
O12W 0.024(1) 0.0299(11) 0.0280(11) -0.0036(9) -0.0010(8) -0.0035(9)
O13W 0.0561(16) 0.0670(18) 0.0479(15) 0.0332(14) -0.0138(12) -0.0279(13)
O14W 0.0194(10) 0.0392(12) 0.025(1) 0.0071(9) 0.0038(8) 0.0053(9)

loop_
_atom_site_label
_atom_site_type_symbol
_atom_site_fract_x
_atom_site_fract_y
_atom_site_fract_z
_atom_site_occupancy
_atom_site_symmetry_multiplicity
_atom_site_Wyckoff_symbol
_atom_site_attached_hydrogens
_atom_site_calc_flag
_atom_site_thermal_displace_type
_atom_site_U_iso_or_equiv
Ga1 Ga -0.0143(0) 0.2648(0) 0.2483(0) 1.000 4 e ? d Uani 0.01661(10)
O1 O -0.1589(1) 0.2411(1) 0.2266(1) 1.000 4 e ? d Uani 0.0206(4)
H1A H -0.1826(19) 0.2452(12) 0.1839(4) 1.000 4 e ? d Uiso 0.02500
H1B H -0.2159(18) 0.2551(19) 0.2494(11) 1.000 4 e ? d Uiso 0.098(16)
O2 O 0.1300(1) 0.2887(1) 0.2717(1) 1.000 4 e ? d Uani 0.0191(4)
H2A H 0.1606(16) 0.2780(11) 0.3116(5) 1.000 4 e ? d Uiso 0.02300
H2B H 0.1847(13) 0.2807(12) 0.2444(8) 1.000 4 e ? d Uiso 0.02300
O3 O -0.0578(1) 0.2907(1) 0.3289(1) 1.000 4 e ? d Uani 0.0217(4)
H3A H -0.077(2) 0.2621(8) 0.3586(8) 1.000 4 e ? d Uiso 0.02600
H3B H -0.0206(19) 0.3204(8) 0.3521(9) 1.000 4 e ? d Uiso 0.02600
O4 O -0.0412(1) 0.3427(1) 0.2134(1) 1.000 4 e ? d Uani 0.0226(4)
H4A H 0.0063(13) 0.3746(7) 0.2209(13) 1.000 4 e ? d Uiso 0.02700
H4B H -0.1083(8) 0.3612(9) 0.2119(12) 1.000 4 e ? d Uiso 0.02700
O5 O 0.0232(2) 0.2398(1) 0.1669(1) 1.000 4 e ? d Uani 0.0237(4)
H5A H 0.040(2) 0.2012(4) 0.1531(11) 1.000 4 e ? d Uiso 0.02800
H5B H 0.054(2) 0.2647(8) 0.1368(9) 1.000 4 e ? d Uiso 0.02800
O6 O 0.0139(1) 0.1865(1) 0.2822(1) 1.000 4 e ? d Uani 0.0207(4)
H6A H -0.0306(13) 0.1540(7) 0.2722(12) 1.000 4 e ? d Uiso 0.02500
H6B H 0.0831(7) 0.1710(9) 0.2859(12) 1.000 4 e ? d Uiso 0.02500
O11 O 0.2556(1) 0.1647(1) 0.1215(1) 1.000 4 e ? d Uani 0.0243(4)
O12 O 0.7218(1) 0.1254(1) 0.1706(1) 1.000 4 e ? d Uani 0.0236(4)
O21 O 0.2167(1) 0.1589(1) 0.2858(1) 1.000 4 e ? d Uani 0.0243(4)
O22 O 0.6770(1) 0.1322(1) 0.3302(1) 1.000 4 e ? d Uani 0.0255(4)
O31 O 0.2077(1) 0.2728(1) 0.3899(1) 1.000 4 e ? d Uani 0.0206(4)
O32 O 0.6753(1) 0.2528(1) 0.4300(1) 1.000 4 e ? d Uani 0.0248(4)
O41 O 0.2423(1) 0.4035(1) 0.3227(1) 1.000 4 e ? d Uani 0.0230(4)
O42 O 0.7181(1) 0.3764(1) 0.3736(1) 1.000 4 e ? d Uani 0.0260(4)
O51 O 0.2999(1) 0.3951(1) 0.1603(1) 1.000 4 e ? d Uani 0.0213(4)
O52 O 0.7627(1) 0.3823(1) 0.2148(1) 1.000 4 e ? d Uani 0.0272(4)
O61 O 0.2973(1) 0.2852(1) 0.0603(1) 1.000 4 e ? d Uani 0.0250(4)
O62 O 0.7678(1) 0.2547(1) 0.1067(1) 1.000 4 e ? d Uani 0.0221(4)
N11 N 0.3989(2) 0.1368(1) 0.0684(1) 1.000 4 e ? d Uani 0.0195(5)
N12 N 0.5876(2) 0.1310(1) 0.0942(1) 1.000 4 e ? d Uani 0.0185(5)
N13 N 0.3785(2) 0.0989(1) 0.1624(1) 1.000 4 e ? d Uani 0.0186(5)
N14 N 0.5647(2) 0.0766(1) 0.1779(1) 1.000 4 e ? d Uani 0.0190(5)
N21 N 0.3446(2) 0.0895(1) 0.2720(1) 1.000 4 e ? d Uani 0.0189(5)
N22 N 0.5333(2) 0.0812(1) 0.2880(1) 1.000 4 e ? d Uani 0.0179(5)
N23 N 0.3399(2) 0.1327(1) 0.3642(1) 1.000 4 e ? d Uani 0.0181(5)
N24 N 0.5268(2) 0.1183(1) 0.3830(1) 1.000 4 e ? d Uani 0.0181(5)
N31 N 0.3301(2) 0.2123(1) 0.4396(1) 1.000 4 e ? d Uani 0.0182(5)
N32 N 0.5214(2) 0.2049(1) 0.4475(1) 1.000 4 e ? d Uani 0.0181(5)
N33 N 0.3500(2) 0.3086(1) 0.4486(1) 1.000 4 e ? d Uani 0.0175(5)
N34 N 0.5385(2) 0.2987(1) 0.4744(1) 1.000 4 e ? d Uani 0.0192(5)
N41 N 0.3736(2) 0.4035(1) 0.4005(1) 1.000 4 e ? d Uani 0.0182(5)
N42 N 0.5610(2) 0.3904(1) 0.4191(1) 1.000 4 e ? d Uani 0.0180(5)
N43 N 0.4007(2) 0.4512(1) 0.3135(1) 1.000 4 e ? d Uani 0.0167(5)
N44 N 0.5907(2) 0.4398(1) 0.3334(1) 1.000 4 e ? d Uani 0.0189(5)
N51 N 0.4387(2) 0.4479(1) 0.2056(1) 1.000 4 e ? d Uani 0.0169(5)
N52 N 0.6281(2) 0.4479(1) 0.2242(1) 1.000 4 e ? d Uani 0.0193(5)
N53 N 0.4506(2) 0.4137(1) 0.1100(1) 1.000 4 e ? d Uani 0.0171(5)
N54 N 0.6375(2) 0.4004(1) 0.1349(1) 1.000 4 e ? d Uani 0.0193(5)
N61 N 0.4527(2) 0.3302(1) 0.0408(1) 1.000 4 e ? d Uani 0.0193(5)
N62 N 0.6418(2) 0.3174(1) 0.0637(1) 1.000 4 e ? d Uani 0.0200(5)
N63 N 0.4408(2) 0.2335(1) 0.0309(1) 1.000 4 e ? d Uani 0.0190(5)
N64 N 0.6302(2) 0.2224(1) 0.0422(1) 1.000 4 e ? d Uani 0.0181(5)
C11 C 0.3364(2) 0.1365(1) 0.1181(1) 1.000 4 e ? d Uani 0.0198(6)
C12 C 0.6321(2) 0.1127(1) 0.1501(1) 1.000 4 e ? d Uani 0.0189(6)
C13 C 0.4899(2) 0.1001(1) 0.0788(1) 1.000 4 e ? d Uani 0.0187(5)
H13 H 0.4972 0.0718 0.0438 1.000 4 e ? calc Uiso 0.02200
C14 C 0.4688(2) 0.0678(1) 0.1403(1) 1.000 4 e ? d Uani 0.0183(5)
H14 H 0.4536 0.0252 0.1332 1.000 4 e ? calc Uiso 0.02200
C15 C 0.3135(2) 0.0736(1) 0.2089(1) 1.000 4 e ? d Uani 0.0213(6)
H15A H 0.2403 0.0864 0.1999 1.000 4 e ? calc Uiso 0.02600
H15B H 0.3153 0.0303 0.2052 1.000 4 e ? calc Uiso 0.02600
C16 C 0.5853(2) 0.0515(1) 0.2396(1) 1.000 4 e ? d Uani 0.0190(6)
H16A H 0.5630 0.0098 0.2387 1.000 4 e ? calc Uiso 0.02300
H16B H 0.6616 0.0523 0.2499 1.000 4 e ? calc Uiso 0.02300
C21 C 0.2922(2) 0.1301(1) 0.3052(1) 1.000 4 e ? d Uani 0.0194(6)
C22 C 0.5879(2) 0.1127(1) 0.3335(1) 1.000 4 e ? d Uani 0.0182(5)
C23 C 0.4314(2) 0.0629(1) 0.3073(1) 1.000 4 e ? d Uani 0.0168(5)
H23 H 0.4249 0.0192 0.3089 1.000 4 e ? calc Uiso 0.02000
C24 C 0.4255(2) 0.0911(1) 0.3727(1) 1.000 4 e ? d Uani 0.0177(5)
H24 H 0.4121 0.0612 0.4053 1.000 4 e ? calc Uiso 0.02100
C25 C 0.2876(2) 0.1570(1) 0.4160(1) 1.000 4 e ? d Uani 0.0193(6)
H25A H 0.2910 0.1280 0.4503 1.000 4 e ? calc Uiso 0.02300
H25B H 0.2129 0.1629 0.4030 1.000 4 e ? calc Uiso 0.02300
C26 C 0.5614(2) 0.1454(1) 0.4408(1) 1.000 4 e ? d Uani 0.0183(5)
H26A H 0.6388 0.1466 0.4437 1.000 4 e ? calc Uiso 0.02200
H26B H 0.5385 0.1211 0.4756 1.000 4 e ? calc Uiso 0.02200
C31 C 0.2887(2) 0.2654(1) 0.4217(1) 1.000 4 e ? d Uani 0.0174(5)
C32 C 0.5867(2) 0.2518(1) 0.4484(1) 1.000 4 e ? d Uani 0.0187(6)
C33 C 0.4258(2) 0.2180(1) 0.4787(1) 1.000 4 e ? d Uani 0.0171(5)
H33 H 0.4221 0.1954 0.5183 1.000 4 e ? calc Uiso 0.02100
C34 C 0.4335(2) 0.2849(1) 0.4907(1) 1.000 4 e ? d Uani 0.0174(5)
H34 H 0.4224 0.2947 0.5351 1.000 4 e ? calc Uiso 0.02100
C35 C 0.3203(2) 0.3697(1) 0.4452(1) 1.000 4 e ? d Uani 0.0177(5)
H35A H 0.2441 0.3722 0.4348 1.000 4 e ? calc Uiso 0.02100
H35B H 0.3339 0.3877 0.4867 1.000 4 e ? calc Uiso 0.02100
C36 C 0.5850(2) 0.3566(1) 0.4749(1) 1.000 4 e ? d Uani 0.0189(6)
H36A H 0.6619 0.3524 0.4809 1.000 4 e ? calc Uiso 0.02300
H36B H 0.5606 0.3786 0.5110 1.000 4 e ? calc Uiso 0.02300
C41 C 0.3307(2) 0.4177(1) 0.3433(1) 1.000 4 e ? d Uani 0.0185(6)
C42 C 0.6312(2) 0.3996(1) 0.3752(1) 1.000 4 e ? d Uani 0.0176(5)
C43 C 0.4741(2) 0.4309(1) 0.4135(1) 1.000 4 e ? d Uani 0.0166(5)
H43 H 0.4733 0.4578 0.4502 1.000 4 e ? calc Uiso 0.02000
C44 C 0.4929(2) 0.4647(1) 0.3532(1) 1.000 4 e ? d Uani 0.0179(5)
H44 H 0.4995 0.5079 0.3610 1.000 4 e ? calc Uiso 0.02200
C45 C 0.3809(2) 0.4763(1) 0.2530(1) 1.000 4 e ? d Uani 0.0184(5)
H45A H 0.3997 0.5184 0.2546 1.000 4 e ? calc Uiso 0.02200
H45B H 0.3052 0.4734 0.2413 1.000 4 e ? calc Uiso 0.02200
C46 C 0.6534(2) 0.4669(1) 0.2873(1) 1.000 4 e ? d Uani 0.0202(6)
H46A H 0.6444 0.5100 0.2894 1.000 4 e ? calc Uiso 0.02400
H46B H 0.7280 0.4581 0.2979 1.000 4 e ? calc Uiso 0.02400
C51 C 0.3875(2) 0.4161(1) 0.1588(1) 1.000 4 e ? d Uani 0.0161(5)
C52 C 0.6837(2) 0.4074(1) 0.1933(1) 1.000 4 e ? d Uani 0.0198(6)
C53 C 0.5389(2) 0.4702(1) 0.1874(1) 1.000 4 e ? d Uani 0.0173(5)
H53 H 0.5395 0.5141 0.1848 1.000 4 e ? calc Uiso 0.02100
C54 C 0.5513(2) 0.4412(1) 0.1229(1) 1.000 4 e ? d Uani 0.0175(5)
H54 H 0.5671 0.4708 0.0905 1.000 4 e ? calc Uiso 0.02100
C55 C 0.4182(2) 0.3898(1) 0.0502(1) 1.000 4 e ? d Uani 0.0187(5)
H55A H 0.4457 0.4151 0.0175 1.000 4 e ? calc Uiso 0.02200
H55B H 0.3409 0.3910 0.0453 1.000 4 e ? calc Uiso 0.02200
C56 C 0.6898(2) 0.3720(1) 0.0849(1) 1.000 4 e ? d Uani 0.0201(6)
H56A H 0.6907 0.3993 0.0492 1.000 4 e ? calc Uiso 0.02400
H56B H 0.7632 0.3640 0.0992 1.000 4 e ? calc Uiso 0.02400
C61 C 0.3875(2) 0.2834(1) 0.0457(1) 1.000 4 e ? d Uani 0.0191(6)
C62 C 0.6865(2) 0.2637(1) 0.0752(1) 1.000 4 e ? d Uani 0.0188(6)
C63 C 0.5529(2) 0.3140(1) 0.0183(1) 1.000 4 e ? d Uani 0.0178(5)
H63 H 0.5672 0.3356 -0.0208 1.000 4 e ? calc Uiso 0.02100
C64 C 0.5412(2) 0.2469(1) 0.0066(1) 1.000 4 e ? d Uani 0.0176(5)
H64 H 0.5427 0.2371 -0.0386 1.000 4 e ? calc Uiso 0.02100
C65 C 0.3850(2) 0.1791(1) 0.0187(1) 1.000 4 e ? d Uani 0.0196(6)
H65A H 0.3096 0.1878 0.0117 1.000 4 e ? calc Uiso 0.02400
H65B H 0.4093 0.1616 -0.0200 1.000 4 e ? calc Uiso 0.02400
C66 C 0.6484(2) 0.1601(1) 0.0485(1) 1.000 4 e ? d Uani 0.0177(5)
H66A H 0.7236 0.1537 0.0599 1.000 4 e ? calc Uiso 0.02100
H66B H 0.6328 0.1413 0.0076 1.000 4 e ? calc Uiso 0.02100
N1N N -0.0373(2) 0.4420(1) 0.0856(1) 1.000 4 e ? d Uani 0.0272(5)
O11N O -0.0780(2) 0.4796(1) 0.1182(1) 1.000 4 e ? d Uani 0.0494(6)
O12N O 0.0576(2) 0.4289(1) 0.0958(1) 1.000 4 e ? d Uani 0.0360(5)
O13N O -0.0903(2) 0.4170(1) 0.0431(1) 1.000 4 e ? d Uani 0.0372(5)
N2N N 0.3568(2) 0.5420(1) 0.0831(1) 1.000 4 e ? d Uani 0.0278(5)
O21N O 0.2709(2) 0.5183(1) 0.0724(1) 1.000 4 e ? d Uani 0.0401(5)
O22N O 0.3818(2) 0.5629(1) 0.1351(1) 1.000 4 e ? d Uani 0.0535(7)
O23N O 0.4206(2) 0.5451(1) 0.0417(1) 1.000 4 e ? d Uani 0.0537(7)
N3N N 0.2406(2) 0.0108(1) 0.0278(1) 1.000 4 e ? d Uani 0.0433(7)
O31N O 0.3300(2) -0.0059(1) 0.0186(2) 1.000 4 e ? d Uani 0.0743(9)
O32N O 0.1711(2) 0.0097(1) -0.0145(1) 1.000 4 e ? d Uani 0.0400(5)
O33N O 0.2181(3) 0.0293(1) 0.0798(1) 1.000 4 e ? d Uani 0.0793(10)
O1W O 0.6861(2) 0.2650(1) 0.2959(1) 1.000 4 e ? d Uani 0.0421(6)
H1C H 0.689(3) 0.2311(7) 0.3222(10) 1.000 4 e ? d Uiso 0.05100
H1D H 0.701(3) 0.2966(7) 0.3243(10) 1.000 4 e ? d Uiso 0.05100
O2W O 0.2839(2) 0.2733(1) 0.1982(1) 1.000 4 e ? d Uani 0.0274(4)
H2C H 0.272(2) 0.2415(7) 0.1698(9) 1.000 4 e ? d Uiso 0.03300
H2D H 0.283(2) 0.3072(6) 0.1723(9) 1.000 4 e ? d Uiso 0.03300
O3W O 0.5239(8) 0.2496(5) 0.1880(4) 0.500 4 e ? d Uani 0.127(3)
H3C H 0.513(10) 0.2897(14) 0.200(5) 0.500 4 e ? d Uiso 0.15300
H3D H 0.491(9) 0.228(4) 0.220(4) 0.500 4 e ? d Uiso 0.15300
O4W O 0.4445(5) 0.2891(3) 0.3059(3) 0.500 4 e ? d Uani 0.0733(17)
H4C H 0.480(6) 0.312(3) 0.276(3) 0.500 4 e ? d Uiso 0.08800
H4D H 0.453(7) 0.2494(10) 0.293(4) 0.500 4 e ? d Uiso 0.08800
O5W O 0.0584(2) 0.1279(1) 0.1478(1) 1.000 4 e ? d Uani 0.0370(5)
H5C H 0.0012(13) 0.1118(13) 0.1224(11) 1.000 4 e ? d Uiso 0.04400
H5D H 0.1180(12) 0.1151(13) 0.1263(11) 1.000 4 e ? d Uiso 0.04400
O6W O 0.1021(2) 0.4227(1) 0.2248(1) 1.000 4 e ? d Uani 0.0281(5)
H6C H 0.1331(17) 0.4251(13) 0.1856(5) 1.000 4 e ? d Uiso 0.03400
H6D H 0.1603(12) 0.4137(13) 0.2532(8) 1.000 4 e ? d Uiso 0.03400
O7W O 0.0482(2) 0.3767(1) 0.3874(1) 1.000 4 e ? d Uani 0.0297(5)
H7A H 0.0063(16) 0.4114(7) 0.3868(13) 1.000 4 e ? d Uiso 0.03600
H7B H 0.1073(13) 0.3873(11) 0.3646(11) 1.000 4 e ? d Uiso 0.03600
O8W O -0.1287(1) 0.2150(1) 0.4046(1) 1.000 4 e ? d Uani 0.0233(4)
H8A H -0.1985(8) 0.2203(10) 0.4168(12) 1.000 4 e ? d Uiso 0.02800
H8B H -0.1221(18) 0.1735(3) 0.3994(12) 1.000 4 e ? d Uiso 0.02800
O9W O -0.1120(2) 0.4544(1) 0.4029(1) 1.000 4 e ? d Uani 0.0520(7)
H9A H -0.1677(17) 0.4301(13) 0.3863(14) 1.000 4 e ? d Uiso 0.06200
H9B H -0.142(2) 0.4742(13) 0.4369(11) 1.000 4 e ? d Uiso 0.06200
O10W O -0.1255(1) 0.1047(1) 0.2661(1) 1.000 4 e ? d Uani 0.0226(4)
H10A H -0.1406(17) 0.1015(12) 0.3089(4) 1.000 4 e ? d Uiso 0.02700
H10B H -0.1893(11) 0.1184(12) 0.2460(9) 1.000 4 e ? d Uiso 0.02700
O11W O -0.1241(2) 0.0821(1) 0.0950(1) 1.000 4 e ? d Uani 0.0340(5)
H11A H -0.1751(15) 0.0933(12) 0.1238(10) 1.000 4 e ? d Uiso 0.04100
H11B H -0.1584(18) 0.0503(9) 0.0727(11) 1.000 4 e ? d Uiso 0.04100
O12W O 0.6097(2) 0.5964(1) 0.1071(1) 1.000 4 e ? d Uani 0.0274(4)
H12A H 0.6539(14) 0.5711(10) 0.0849(11) 1.000 4 e ? d Uiso 0.03300
H12B H 0.5406(7) 0.5823(11) 0.0968(12) 1.000 4 e ? d Uiso 0.03300
O13W O 0.2523(2) 0.4712(1) -0.0523(1) 1.000 4 e ? d Uani 0.0576(7)
H13A H 0.259(2) 0.4868(14) -0.0111(6) 1.000 4 e ? d Uiso 0.06900
H13B H 0.1936(19) 0.4918(14) -0.0712(12) 1.000 4 e ? d Uiso 0.06900
O14W O 0.0952(1) 0.3096(1) 0.0852(1) 1.000 4 e ? d Uani 0.0278(5)
H14D H 0.0902(19) 0.3515(3) 0.0870(13) 1.000 4 e ? d Uiso 0.03300
H14C H 0.1652(9) 0.3033(10) 0.0733(12) 1.000 4 e ? d Uiso 0.03300

loop_
_geom_bond_atom_site_label_1
_geom_bond_atom_site_label_2
_geom_bond_site_symmetry_1
_geom_bond_site_symmetry_2
_geom_bond_distance
_geom_bond_publ_flag
Ga1 O5 . . 1.9302(18) no
Ga1 O3 . . 1.9449(17) no
Ga1 O4 . . 1.9509(18) no
Ga1 O6 . . 1.9522(18) no
Ga1 O1 . . 1.9598(17) no
Ga1 O2 . . 1.9635(17) no
O1 H1A . . 0.956(5) no
O1 H1B . . 0.957(5) no
O2 H2A . . 0.956(5) no
O2 H2B . . 0.958(5) no
O3 H3A . . 0.952(5) no
O3 H3B . . 0.954(5) no
O4 H4A . . 0.956(5) no
O4 H4B . . 0.956(5) no
O5 H5A . . 0.957(5) no
O5 H5B . . 0.960(5) no
O6 H6A . . 0.953(5) no
O6 H6B . . 0.953(5) no
O11 C11 . . 1.224(3) no
O12 C12 . . 1.241(3) no
O21 C21 . . 1.222(3) no
O22 C22 . . 1.230(3) no
O31 C31 . . 1.223(3) no
O32 C32 . . 1.224(3) no
O41 C41 . . 1.236(3) no
O42 C42 . . 1.234(3) no
O51 C51 . . 1.222(3) no
O52 C52 . . 1.229(3) no
O61 C61 . . 1.216(3) no
O62 C62 . . 1.227(3) no
N11 C11 . . 1.373(3) no
N11 C13 . . 1.442(3) no
N11 C65 . . 1.443(3) no
N12 C12 . . 1.366(3) no
N12 C66 . . 1.451(3) no
N12 C13 . . 1.457(3) no
N13 C11 . . 1.371(3) no
N13 C15 . . 1.458(3) no
N13 C14 . . 1.458(3) no
N14 C12 . . 1.357(3) no
N14 C14 . . 1.446(3) no
N14 C16 . . 1.457(3) no
N21 C21 . . 1.368(3) no
N21 C15 . . 1.440(3) no
N21 C23 . . 1.443(3) no
N22 C22 . . 1.373(3) no
N22 C16 . . 1.438(3) no
N22 C23 . . 1.453(3) no
N23 C21 . . 1.380(3) no
N23 C25 . . 1.444(3) no
N23 C24 . . 1.453(3) no
N24 C22 . . 1.364(3) no
N24 C26 . . 1.437(3) no
N24 C24 . . 1.443(3) no
N31 C31 . . 1.366(3) no
N31 C33 . . 1.452(3) no
N31 C25 . . 1.453(3) no
N32 C32 . . 1.355(3) no
N32 C33 . . 1.460(3) no
N32 C26 . . 1.458(3) no
N33 C31 . . 1.367(3) no
N33 C35 . . 1.445(3) no
N33 C34 . . 1.465(3) no
N34 C32 . . 1.370(3) no
N34 C34 . . 1.444(3) no
N34 C36 . . 1.446(3) no
N41 C41 . . 1.359(3) no
N41 C35 . . 1.435(3) no
N41 C43 . . 1.443(3) no
N42 C42 . . 1.358(3) no
N42 C43 . . 1.446(3) no
N42 C36 . . 1.447(3) no
N43 C41 . . 1.365(3) no
N43 C45 . . 1.431(3) no
N43 C44 . . 1.451(3) no
N44 C42 . . 1.367(3) no
N44 C46 . . 1.450(3) no
N44 C44 . . 1.460(3) no
N51 C51 . . 1.376(3) no
N51 C45 . . 1.447(3) no
N51 C53 . . 1.455(3) no
N52 C52 . . 1.364(3) no
N52 C53 . . 1.445(3) no
N52 C46 . . 1.444(3) no
N53 C51 . . 1.364(3) no
N53 C55 . . 1.436(3) no
N53 C54 . . 1.446(3) no
N54 C52 . . 1.368(3) no
N54 C56 . . 1.453(3) no
N54 C54 . . 1.455(3) no
N61 C61 . . 1.362(3) no
N61 C55 . . 1.446(3) no
N61 C63 . . 1.445(3) no
N62 C62 . . 1.367(3) no
N62 C56 . . 1.448(3) no
N62 C63 . . 1.459(3) no
N63 C61 . . 1.372(3) no
N63 C65 . . 1.447(3) no
N63 C64 . . 1.448(3) no
N64 C62 . . 1.361(3) no
N64 C66 . . 1.442(3) no
N64 C64 . . 1.449(3) no
C13 C14 . . 1.553(3) no
C13 H13 . . 1.0000 no
C14 H14 . . 1.0000 no
C15 H15A . . 0.9900 no
C15 H15B . . 0.9900 no
C16 H16A . . 0.9900 no
C16 H16B . . 0.9900 no
C23 C24 . . 1.554(3) no
C23 H23 . . 1.0000 no
C24 H24 . . 1.0000 no
C25 H25A . . 0.9900 no
C25 H25B . . 0.9900 no
C26 H26A . . 0.9900 no
C26 H26B . . 0.9900 no
C33 C34 . . 1.549(4) no
C33 H33 . . 1.0000 no
C34 H34 . . 1.0000 no
C35 H35A . . 0.9900 no
C35 H35B . . 0.9900 no
C36 H36A . . 0.9900 no
C36 H36B . . 0.9900 no
C43 C44 . . 1.542(3) no
C43 H43 . . 1.0000 no
C44 H44 . . 1.0000 no
C45 H45A . . 0.9900 no
C45 H45B . . 0.9900 no
C46 H46A . . 0.9900 no
C46 H46B . . 0.9900 no
C53 C54 . . 1.554(3) no
C53 H53 . . 1.0000 no
C54 H54 . . 1.0000 no
C55 H55A . . 0.9900 no
C55 H55B . . 0.9900 no
C56 H56A . . 0.9900 no
C56 H56B . . 0.9900 no
C63 C64 . . 1.557(4) no
C63 H63 . . 1.0000 no
C64 H64 . . 1.0000 no
C65 H65A . . 0.9900 no
C65 H65B . . 0.9900 no
C66 H66A . . 0.9900 no
C66 H66B . . 0.9900 no
N1N O11N . . 1.241(3) no
N1N O13N . . 1.245(3) no
N1N O12N . . 1.259(3) no
N2N O21N . . 1.235(3) no
N2N O22N . . 1.241(3) no
N2N O23N . . 1.247(3) no
N3N O31N . . 1.233(4) no
N3N O32N . . 1.238(3) no
N3N O33N . . 1.245(4) no
O1W H1C . . 0.957(5) no
O1W H1D . . 0.957(5) no
O2W H2C . . 0.956(5) no
O2W H2D . . 0.954(5) no
O3W H3C . . 0.962(5) no
O3W H3D . . 0.962(5) no
O4W H4C . . 0.956(5) no
O4W H4D . . 0.957(5) no
O5W H5C . . 0.962(5) no
O5W H5D . . 0.961(5) no
O6W H6C . . 0.955(5) no
O6W H6D . . 0.958(5) no
O7W H7A . . 0.955(5) no
O7W H7B . . 0.956(5) no
O8W H8A . . 0.954(5) no
O8W H8B . . 0.956(5) no
O9W H9A . . 0.957(5) no
O9W H9B . . 0.959(5) no
O10W H10A . . 0.956(5) no
O10W H10B . . 0.955(5) no
O11W H11A . . 0.961(5) no
O11W H11B . . 0.961(5) no
O12W H12A . . 0.955(5) no
O12W H12B . . 0.956(5) no
O13W H13A . . 0.956(5) no
O13W H13B . . 0.957(5) no
O14W H14D . . 0.956(5) no
O14W H14C . . 0.958(5) no
